data_4067626
loop_
_publ_author_name
'Salomon, Rebecca J.'
'Todd, Michael A.'
'Sabat, Michal'
'Myers, William H.'
'Harman, W. Dean'

_publ_section_title
;
 Single and Double Electrophilic Addition Reactions to the Aniline Ring
 Promoted by a Tungsten \p-Base
;
_journal_issue 4
_journal_name_full Organometallics
_journal_page_first 707
_journal_paper_doi 10.1021/om901048x
_journal_volume 29
_journal_year 2010
_chemical_formula_sum 'C21 H31 B F3 N8 O4 P S W'
_chemical_formula_weight 774.23
_chemical_name_systematic
; 
 ? 
;
_space_group_IT_number 2
_symmetry_cell_setting triclinic
_symmetry_space_group_name_Hall '-P 1'
_symmetry_space_group_name_H-M 'P -1'
_atom_sites_solution_hydrogens geom
_atom_sites_solution_primary direct
_atom_sites_solution_secondary difmap
_audit_creation_method SHELXL-97
_cell_angle_alpha 93.2828(4)
_cell_angle_beta 98.3464(4)
_cell_angle_gamma 94.3924(4)
_cell_formula_units_Z 2
_cell_length_a 8.30850(10)
_cell_length_b 12.21870(10)
_cell_length_c 14.46880(10)
_cell_measurement_reflns_used 6581
_cell_measurement_temperature 150(2)
_cell_measurement_theta_max 27.488
_cell_measurement_theta_min 2.037
_cell_volume 1445.55(2)
_computing_data_collection 'Collect (Nonius BV, 1997-2000)'
_computing_data_reduction 'Bruker SHELXTL'
_computing_molecular_graphics 'Bruker SHELXTL'
_computing_publication_material 'Bruker SHELXTL'
_computing_structure_refinement 'SHELXL-97 (Sheldrick, 1997)'
_computing_structure_solution 'SHELXS-97 (Sheldrick, 1990)'
_diffrn_ambient_temperature 150(2)
_diffrn_measured_fraction_theta_full 0.997
_diffrn_measured_fraction_theta_max 0.997
_diffrn_measurement_device_type 'Nonius Kappa CCD diffractometer'
_diffrn_measurement_method CCD
_diffrn_radiation_monochromator 'horizonally mounted graphite crystal'
_diffrn_radiation_source 'fine-focus sealed tube'
_diffrn_radiation_type MoK\a
_diffrn_radiation_wavelength 0.71073
_diffrn_reflns_av_R_equivalents 0.0196
_diffrn_reflns_av_sigmaI/netI 0.0356
_diffrn_reflns_limit_h_max 10
_diffrn_reflns_limit_h_min -10
_diffrn_reflns_limit_k_max 15
_diffrn_reflns_limit_k_min -15
_diffrn_reflns_limit_l_max 18
_diffrn_reflns_limit_l_min -18
_diffrn_reflns_number 12944
_diffrn_reflns_theta_full 27.50
_diffrn_reflns_theta_max 27.50
_diffrn_reflns_theta_min 2.12
_exptl_absorpt_coefficient_mu 4.185
_exptl_absorpt_correction_T_max 0.4861
_exptl_absorpt_correction_T_min 0.3722
_exptl_absorpt_correction_type multi-scan
_exptl_absorpt_process_details
;
[c.f. r.h. blessing, acta cryst. (1995), a51, 33-38]
;
_exptl_crystal_colour colorless
_exptl_crystal_density_diffrn 1.779
_exptl_crystal_density_meas ?
_exptl_crystal_density_method 'not measured'
_exptl_crystal_description plate
_exptl_crystal_F_000 764
_exptl_crystal_size_max 0.38
_exptl_crystal_size_mid 0.38
_exptl_crystal_size_min 0.04
_refine_diff_density_max 0.894
_refine_diff_density_min -1.318
_refine_diff_density_rms 0.284
_refine_ls_extinction_coef none
_refine_ls_extinction_method none
_refine_ls_goodness_of_fit_ref 1.222
_refine_ls_hydrogen_treatment mixed
_refine_ls_matrix_type full
_refine_ls_number_parameters 452
_refine_ls_number_reflns 6619
_refine_ls_number_restraints 0
_refine_ls_restrained_S_all 1.222
_refine_ls_R_factor_all 0.0270
_refine_ls_R_factor_gt 0.0192
_refine_ls_shift/su_max 0.002
_refine_ls_shift/su_mean 0.000
_refine_ls_structure_factor_coef Fsqd
_refine_ls_weighting_details 'calc w=1/[\s^2^(Fo^2^)+(0.0368P)^2^+0.0000P] where P=(Fo^2^+2Fc^2^)/3'
_refine_ls_weighting_scheme calc
_refine_ls_wR_factor_gt 0.0456
_refine_ls_wR_factor_ref 0.0709
_reflns_number_gt 5924
_reflns_number_total 6619
_reflns_threshold_expression >2sigma(I)
_cod_data_source_file om901048x_si_001.cif
_cod_data_source_block C21H31BN8O4F3PSW
_cod_depositor_comments
;
The following automatic conversions were performed:

'_symmetry_cell_setting' value 'Triclinic' changed to 'triclinic'
according to /home/saulius/struct/CIF-dictionaries/cif_core.dic
dictionary named 'cif_core.dic' version 2.4.1 from 2010-06-29.

Automatic conversion script
Id: cif_fix_values 1715 2011-07-08 13:25:40Z adriana 

The following automatic conversions were performed:

'_exptl_crystal_density_meas' value 'not measured' was changed to '?'
- the value is perceived as not measured.

Automatic conversion script
Id: cif_fix_values 3008 2015-01-20 13:52:24Z robertas 
;
_cod_original_sg_symbol_H-M P-1
_cod_database_code 4067626

loop_
_symmetry_equiv_pos_as_xyz
'x, y, z'
'-x, -y, -z'

loop_
_atom_site_label
_atom_site_type_symbol
_atom_site_fract_x
_atom_site_fract_y
_atom_site_fract_z
_atom_site_U_iso_or_equiv
_atom_site_adp_type
_atom_site_occupancy
_atom_site_symmetry_multiplicity
_atom_site_calc_flag
_atom_site_refinement_flags
W W 1.039509(15) 0.276114(11) 0.278500(9) 0.01529(6) Uani 1 1 d .
S1 S 0.68232(12) 0.82281(8) 0.18945(7) 0.0246(2) Uani 1 1 d .
P1 P 1.21046(13) 0.19211(10) 0.16822(7) 0.0301(2) Uani 1 1 d .
F1 F 0.3979(3) 0.8660(2) 0.2349(2) 0.0525(7) Uani 1 1 d .
F2 F 0.6039(4) 0.9556(2) 0.3229(2) 0.0582(8) Uani 1 1 d .
F3 F 0.5471(3) 0.7827(2) 0.33829(17) 0.0455(7) Uani 1 1 d .
O1 O 1.3399(3) 0.3296(2) 0.42022(18) 0.0292(6) Uani 1 1 d .
O2 O 0.6706(4) 0.9115(2) 0.1289(2) 0.0431(8) Uani 1 1 d .
O3 O 0.6038(3) 0.7191(2) 0.14833(18) 0.0286(6) Uani 1 1 d .
O4 O 0.8381(3) 0.8190(3) 0.2456(2) 0.0428(8) Uani 1 1 d .
N1 N 0.8285(4) 0.2155(3) 0.5075(2) 0.0233(7) Uani 1 1 d .
N2 N 1.1135(4) 0.4235(3) 0.2106(2) 0.0253(7) Uani 1 1 d .
N3 N 1.0058(4) 0.4814(3) 0.1576(2) 0.0282(8) Uani 1 1 d .
N4 N 0.8830(3) 0.4000(2) 0.3242(2) 0.0181(6) Uani 1 1 d .
N5 N 0.7948(4) 0.4590(2) 0.2597(2) 0.0223(7) Uani 1 1 d .
N6 N 0.8395(4) 0.2466(2) 0.1562(2) 0.0186(6) Uani 1 1 d .
N7 N 0.7736(4) 0.3336(3) 0.1146(2) 0.0209(7) Uani 1 1 d .
N8 N 1.2123(4) 0.3073(3) 0.3653(2) 0.0197(7) Uani 1 1 d .
C1 C 0.9362(4) 0.1786(3) 0.4574(2) 0.0194(7) Uani 1 1 d .
C2 C 1.1004(5) 0.1562(3) 0.5086(3) 0.0224(8) Uani 1 1 d .
C3 C 1.1917(5) 0.0811(3) 0.4537(3) 0.0267(9) Uani 1 1 d .
C4 C 1.1496(5) 0.0550(3) 0.3627(3) 0.0279(9) Uani 1 1 d .
C5 C 1.0090(5) 0.0991(3) 0.3069(3) 0.0220(8) Uani 1 1 d .
C6 C 0.8998(4) 0.1570(3) 0.3585(3) 0.0195(7) Uani 1 1 d .
C7 C 0.6566(5) 0.2218(5) 0.4675(3) 0.0323(10) Uani 1 1 d .
C8 C 0.8694(6) 0.2512(4) 0.6081(3) 0.0317(10) Uani 1 1 d .
C9 C 1.0847(7) 0.5740(4) 0.1348(3) 0.0439(12) Uani 1 1 d .
C10 C 1.2471(6) 0.5774(4) 0.1727(3) 0.0490(14) Uani 1 1 d .
C11 C 1.2607(5) 0.4819(4) 0.2204(3) 0.0384(11) Uani 1 1 d .
C12 C 0.7161(5) 0.5332(3) 0.3048(3) 0.0293(9) Uani 1 1 d .
C13 C 0.7515(5) 0.5232(3) 0.3990(3) 0.0305(9) Uani 1 1 d .
C14 C 0.8572(5) 0.4400(3) 0.4083(3) 0.0241(8) Uani 1 1 d .
C15 C 0.6664(5) 0.2966(3) 0.0372(3) 0.0248(8) Uani 1 1 d .
C16 C 0.6621(5) 0.1842(3) 0.0283(3) 0.0254(9) Uani 1 1 d .
C17 C 0.7710(4) 0.1560(3) 0.1038(3) 0.0219(8) Uani 1 1 d .
C18 C 1.2124(6) 0.2623(5) 0.0604(3) 0.0503(14) Uani 1 1 d .
H18A H 1.2586 0.3368 0.0752 0.075 Uiso 1 1 calc R
H18B H 1.1028 0.2622 0.0284 0.075 Uiso 1 1 calc R
H18C H 1.2769 0.2247 0.0208 0.075 Uiso 1 1 calc R
C19 C 1.1633(6) 0.0502(4) 0.1195(3) 0.0465(13) Uani 1 1 d .
H19A H 1.2375 0.0334 0.0768 0.070 Uiso 1 1 calc R
H19B H 1.0534 0.0412 0.0870 0.070 Uiso 1 1 calc R
H19C H 1.1741 0.0013 0.1693 0.070 Uiso 1 1 calc R
C20 C 1.4225(5) 0.1941(5) 0.2205(3) 0.0460(12) Uani 1 1 d .
H20A H 1.4295 0.1578 0.2779 0.069 Uiso 1 1 calc R
H20B H 1.4683 0.2689 0.2332 0.069 Uiso 1 1 calc R
H20C H 1.4820 0.1566 0.1781 0.069 Uiso 1 1 calc R
C21 C 0.5505(5) 0.8588(3) 0.2753(3) 0.0281(9) Uani 1 1 d .
B B 0.8211(6) 0.4528(4) 0.1555(3) 0.0252(9) Uani 1 1 d .
H1B H 0.745(4) 0.518(3) 0.118(2) 0.018(9) Uiso 1 1 d .
H2A H 1.083(4) 0.123(3) 0.566(3) 0.017(9) Uiso 1 1 d .
H2B H 1.166(5) 0.231(3) 0.521(3) 0.029(11) Uiso 1 1 d .
H3 H 1.286(5) 0.052(4) 0.486(3) 0.036(12) Uiso 1 1 d .
H4 H 1.211(5) 0.010(3) 0.333(3) 0.021(10) Uiso 1 1 d .
H5 H 0.954(4) 0.050(3) 0.257(2) 0.014(9) Uiso 1 1 d .
H6 H 0.792(5) 0.153(3) 0.331(3) 0.025(11) Uiso 1 1 d .
H7A H 0.641(6) 0.265(4) 0.421(4) 0.045(14) Uiso 1 1 d .
H7B H 0.598(6) 0.254(4) 0.516(4) 0.054(15) Uiso 1 1 d .
H7C H 0.600(7) 0.152(5) 0.459(4) 0.08(2) Uiso 1 1 d .
H8A H 0.975(5) 0.271(3) 0.626(3) 0.030(11) Uiso 1 1 d .
H8B H 0.844(6) 0.192(4) 0.649(4) 0.060(16) Uiso 1 1 d .
H8C H 0.790(6) 0.307(4) 0.621(3) 0.049(14) Uiso 1 1 d .
H9 H 1.019(6) 0.625(4) 0.106(4) 0.061(17) Uiso 1 1 d .
H10 H 1.340(7) 0.637(4) 0.168(4) 0.067(17) Uiso 1 1 d .
H11 H 1.377(10) 0.464(7) 0.257(5) 0.14(3) Uiso 1 1 d .
H12 H 0.654(5) 0.586(3) 0.269(3) 0.031(11) Uiso 1 1 d .
H13 H 0.717(5) 0.564(3) 0.448(3) 0.034(12) Uiso 1 1 d .
H14 H 0.909(5) 0.412(3) 0.466(3) 0.032(11) Uiso 1 1 d .
H15 H 0.610(5) 0.352(3) -0.004(3) 0.022(10) Uiso 1 1 d .
H16 H 0.602(5) 0.136(3) -0.022(3) 0.030(11) Uiso 1 1 d .
H17 H 0.786(5) 0.082(3) 0.126(3) 0.029(11) Uiso 1 1 d .

loop_
_atom_site_aniso_label
_atom_site_aniso_U_11
_atom_site_aniso_U_22
_atom_site_aniso_U_33
_atom_site_aniso_U_23
_atom_site_aniso_U_13
_atom_site_aniso_U_12
W 0.01381(8) 0.01890(9) 0.01309(8) 0.00102(5) 0.00126(5) 0.00244(5)
S1 0.0256(5) 0.0268(5) 0.0200(5) 0.0039(4) -0.0008(4) -0.0020(4)
P1 0.0238(5) 0.0519(7) 0.0161(5) -0.0008(5) 0.0030(4) 0.0152(5)
F1 0.0355(15) 0.0616(19) 0.0614(19) -0.0006(15) 0.0036(13) 0.0209(13)
F2 0.078(2) 0.0397(16) 0.0533(18) -0.0222(14) 0.0090(16) 0.0040(15)
F3 0.0533(17) 0.0535(17) 0.0341(15) 0.0096(13) 0.0186(13) 0.0060(14)
O1 0.0150(13) 0.0457(18) 0.0234(15) -0.0063(13) -0.0039(11) 0.0004(12)
O2 0.060(2) 0.0317(17) 0.0329(17) 0.0144(13) -0.0033(15) -0.0132(15)
O3 0.0362(16) 0.0241(14) 0.0242(14) -0.0002(11) 0.0022(12) 0.0003(12)
O4 0.0243(15) 0.064(2) 0.0360(18) -0.0008(16) -0.0058(13) 0.0027(15)
N1 0.0188(16) 0.0322(18) 0.0191(16) 0.0078(14) 0.0010(12) 0.0039(14)
N2 0.0229(17) 0.0311(18) 0.0212(17) 0.0060(14) 0.0036(13) -0.0051(14)
N3 0.0364(19) 0.0259(18) 0.0199(17) 0.0086(14) -0.0020(14) -0.0060(15)
N4 0.0176(15) 0.0184(15) 0.0175(15) 0.0003(12) -0.0005(12) 0.0033(12)
N5 0.0249(17) 0.0176(16) 0.0229(16) 0.0024(13) -0.0043(13) 0.0059(13)
N6 0.0184(15) 0.0202(16) 0.0170(15) 0.0019(12) 0.0010(12) 0.0034(12)
N7 0.0213(16) 0.0243(17) 0.0166(15) 0.0060(13) -0.0019(12) 0.0038(13)
N8 0.0168(15) 0.0270(17) 0.0158(15) 0.0012(13) 0.0036(12) 0.0029(13)
C1 0.0170(17) 0.0199(18) 0.0216(19) 0.0072(15) 0.0029(14) -0.0011(14)
C2 0.0211(19) 0.028(2) 0.0190(19) 0.0084(16) 0.0013(15) 0.0045(16)
C3 0.022(2) 0.027(2) 0.032(2) 0.0107(17) 0.0017(17) 0.0095(17)
C4 0.033(2) 0.022(2) 0.031(2) 0.0040(17) 0.0050(18) 0.0125(18)
C5 0.0249(19) 0.0171(18) 0.022(2) 0.0009(15) -0.0012(15) 0.0015(15)
C6 0.0161(18) 0.0209(19) 0.0203(19) 0.0055(15) -0.0010(14) -0.0009(15)
C7 0.017(2) 0.051(3) 0.030(2) 0.011(2) 0.0041(17) 0.006(2)
C8 0.027(2) 0.049(3) 0.019(2) 0.0038(19) 0.0033(17) 0.006(2)
C9 0.062(3) 0.034(3) 0.032(3) 0.018(2) -0.002(2) -0.014(2)
C10 0.052(3) 0.053(3) 0.036(3) 0.016(2) 0.000(2) -0.031(3)
C11 0.029(2) 0.054(3) 0.030(2) 0.006(2) 0.0064(18) -0.018(2)
C12 0.028(2) 0.019(2) 0.040(3) -0.0021(18) 0.0009(18) 0.0066(17)
C13 0.036(2) 0.022(2) 0.035(2) -0.0050(18) 0.0106(19) 0.0058(17)
C14 0.031(2) 0.0204(19) 0.021(2) -0.0002(16) 0.0060(16) 0.0033(16)
C15 0.0231(19) 0.033(2) 0.0174(19) 0.0039(16) -0.0018(15) 0.0028(17)
C16 0.023(2) 0.033(2) 0.0182(19) -0.0056(17) -0.0005(15) 0.0001(17)
C17 0.0205(19) 0.022(2) 0.022(2) -0.0011(16) 0.0022(15) 0.0025(15)
C18 0.049(3) 0.084(4) 0.023(2) 0.007(2) 0.014(2) 0.021(3)
C19 0.049(3) 0.060(3) 0.030(2) -0.017(2) -0.002(2) 0.028(3)
C20 0.025(2) 0.087(4) 0.029(2) -0.002(2) 0.0060(18) 0.021(2)
C21 0.028(2) 0.025(2) 0.029(2) -0.0034(17) -0.0002(17) 0.0049(17)
B 0.032(2) 0.020(2) 0.022(2) 0.0042(18) -0.0004(18) 0.0029(19)

loop_
_atom_type_symbol
_atom_type_description
_atom_type_scat_dispersion_real
_atom_type_scat_dispersion_imag
_atom_type_scat_source
C C 0.0033 0.0016 'International Tables Vol C Tables 4.2.6.8 and 6.1.1.4'
H H 0.0000 0.0000 'International Tables Vol C Tables 4.2.6.8 and 6.1.1.4'
B B 0.0013 0.0007 'International Tables Vol C Tables 4.2.6.8 and 6.1.1.4'
N N 0.0061 0.0033 'International Tables Vol C Tables 4.2.6.8 and 6.1.1.4'
O O 0.0106 0.0060 'International Tables Vol C Tables 4.2.6.8 and 6.1.1.4'
F F 0.0171 0.0103 'International Tables Vol C Tables 4.2.6.8 and 6.1.1.4'
P P 0.1023 0.0942 'International Tables Vol C Tables 4.2.6.8 and 6.1.1.4'
S S 0.1246 0.1234 'International Tables Vol C Tables 4.2.6.8 and 6.1.1.4'
W W -0.8490 6.8722 'International Tables Vol C Tables 4.2.6.8 and 6.1.1.4'

loop_
_geom_angle_atom_site_label_1
_geom_angle_atom_site_label_2
_geom_angle_atom_site_label_3
_geom_angle
N8 W N2 88.46(13)
N8 W N4 99.09(12)
N2 W N4 76.10(12)
N8 W C5 94.64(14)
N2 W C5 159.10(14)
N4 W C5 123.53(12)
N8 W N6 172.78(12)
N2 W N6 85.37(11)
N4 W N6 83.07(10)
C5 W N6 89.83(12)
N8 W C6 97.53(13)
N2 W C6 161.85(13)
N4 W C6 86.01(12)
C5 W C6 37.79(13)
N6 W C6 89.47(12)
N8 W P1 91.29(10)
N2 W P1 80.64(9)
N4 W P1 154.17(8)
C5 W P1 78.63(10)
N6 W P1 84.02(8)
C6 W P1 116.16(10)
O4 S1 O2 115.22(19)
O4 S1 O3 116.00(19)
O2 S1 O3 114.77(17)
O4 S1 C21 103.21(19)
O2 S1 C21 103.0(2)
O3 S1 C21 101.84(17)
C20 P1 C18 105.5(2)
C20 P1 C19 102.8(2)
C18 P1 C19 99.9(2)
C20 P1 W 112.01(14)
C18 P1 W 113.85(17)
C19 P1 W 120.95(16)
C1 N1 C7 122.2(3)
C1 N1 C8 123.1(3)
C7 N1 C8 114.7(3)
C11 N2 N3 106.9(3)
C11 N2 W 129.4(3)
N3 N2 W 123.1(2)
C9 N3 N2 109.2(3)
C9 N3 B 129.4(4)
N2 N3 B 119.0(3)
C14 N4 N5 106.1(3)
C14 N4 W 133.3(3)
N5 N4 W 120.4(2)
C12 N5 N4 109.4(3)
C12 N5 B 128.2(3)
N4 N5 B 121.1(3)
C17 N6 N7 106.2(3)
C17 N6 W 133.6(3)
N7 N6 W 119.9(2)
C15 N7 N6 109.6(3)
C15 N7 B 128.8(3)
N6 N7 B 121.6(3)
O1 N8 W 175.1(3)
N1 C1 C6 122.1(3)
N1 C1 C2 117.8(3)
C6 C1 C2 120.1(3)
C3 C2 C1 113.8(3)
C4 C3 C2 123.2(4)
C3 C4 C5 122.3(4)
C6 C5 C4 116.9(3)
C6 C5 W 72.5(2)
C4 C5 W 116.3(3)
C1 C6 C5 121.0(3)
C1 C6 W 113.2(2)
C5 C6 W 69.7(2)
N3 C9 C10 109.2(4)
C9 C10 C11 104.9(4)
N2 C11 C10 109.7(4)
N5 C12 C13 108.8(4)
C12 C13 C14 105.2(4)
N4 C14 C13 110.5(4)
N7 C15 C16 108.4(3)
C15 C16 C17 105.2(3)
N6 C17 C16 110.6(3)
F1 C21 F3 107.6(3)
F1 C21 F2 107.9(3)
F3 C21 F2 107.1(3)
F1 C21 S1 111.6(3)
F3 C21 S1 110.8(3)
F2 C21 S1 111.5(3)
N7 B N3 109.8(3)
N7 B N5 108.1(3)
N3 B N5 105.3(3)

loop_
_geom_bond_atom_site_label_1
_geom_bond_atom_site_label_2
_geom_bond_distance
W N8 1.766(3)
W N2 2.189(3)
W N4 2.203(3)
W C5 2.228(4)
W N6 2.237(3)
W C6 2.265(4)
W P1 2.5121(10)
S1 O4 1.430(3)
S1 O2 1.432(3)
S1 O3 1.435(3)
S1 C21 1.828(4)
P1 C20 1.811(4)
P1 C18 1.824(5)
P1 C19 1.826(5)
F1 C21 1.328(5)
F2 C21 1.344(4)
F3 C21 1.341(5)
O1 N8 1.231(4)
N1 C1 1.319(5)
N1 C7 1.471(5)
N1 C8 1.479(5)
N2 C11 1.353(5)
N2 N3 1.360(4)
N3 C9 1.346(5)
N3 B 1.543(6)
N4 C14 1.338(5)
N4 N5 1.373(4)
N5 C12 1.350(5)
N5 B 1.553(5)
N6 C17 1.344(5)
N6 N7 1.363(4)
N7 C15 1.358(5)
N7 B 1.540(5)
C1 C6 1.424(5)
C1 C2 1.508(5)
C2 C3 1.499(6)
C3 C4 1.327(6)
C4 C5 1.476(5)
C5 C6 1.455(5)
C9 C10 1.377(7)
C10 C11 1.394(7)
C12 C13 1.367(6)
C13 C14 1.394(6)
C15 C16 1.368(6)
C16 C17 1.391(5)
